data_4321368
loop_
_publ_author_name
'Junghwan Do'
'Ranko P. Bontchev'
'Allan J. Jacobson'

_publ_contact_author_email ajjacob@uh.edu
_publ_contact_author_fax '713 743 2787'
_publ_contact_author_phone '713 743 2785'
_publ_section_title
;
 Influence of Hydrogen Bonding on the Assembly of Six-Membered Vanadium
 Borophosphate Cluster Anions: Synthesis and Structures of
 (NH~4~)~2~(C~2~H~10~N~2~)~6~[Sr(H~2~O)~5~]~2~[V~2~P~2~BO~12~ ]~6~10H~2~O,
 (NH~4~)~2~(C~3~H~12~N~2~)~6~[Sr(H~2~O)~4~]~2~ [V~2~P~2~BO~12~]~6~17H~2~O,
 (NH~4~)~3~(C~2~H~10~N~2~)~4.5~
 [Sr(H~2~O)~5~]~2~[Sr(H~2~O)~4~][V~2~P~2~BO~12~]~6~10H~2~O
;
_journal_name_full 'Inorganic Chemistry'
_journal_page_first 4305
_journal_page_last 4310
_journal_paper_doi 10.1021/ic000435n
_journal_volume 39
_journal_year 2000
_chemical_formula_moiety
;
 '(H4 N 1+)3 (C4 H14 N2 2+)4.5, Sr3 (H2 O)14 V12 B6 P12 O72 12-, 10(H2 O)'
;
_chemical_formula_structural
;
 '(N H4)3 (C4 H14 N2)4.5 ((Sr (H2 O)5)2 (Sr (H2 O)4) V12 B6 P12 O72) (H2 O)10'
;
_chemical_formula_sum 'C18 H123 B6 N12 O96 P12 Sr3 V12'
_chemical_formula_weight 3354.91
_chemical_name_systematic
; 
 Ammoniumdiprotonated1,4-diaminobutanebis(pentaaquostrontium)tetraaquo
 strontiumdodecavanadyl(IV)hexaborododecaphosphate decahydrate
;
_space_group_IT_number 15
_symmetry_cell_setting monoclinic
_symmetry_space_group_name_Hall '-C 2yc'
_symmetry_space_group_name_H-M 'C 1 2/c 1'
_atom_sites_solution_hydrogens geom
_atom_sites_solution_primary direct
_atom_sites_solution_secondary difmap
_audit_creation_method SHELXL
_cell_angle_alpha 90.00
_cell_angle_beta 121.2590(10)
_cell_angle_gamma 90.00
_cell_formula_units_Z 24
_cell_length_a 39.364(2)
_cell_length_b 14.0924(7)
_cell_length_c 25.3424(13)
_cell_measurement_temperature 223(2)
_cell_volume 12017.4(11)
_computing_cell_refinement SAINT
_computing_data_collection SMART
_computing_data_reduction SAINT
_computing_molecular_graphics DIAMOND
_computing_publication_material 'MS-DOS 6.22 EDITOR'
_computing_structure_refinement 'SHELXL-93 (Sheldrick, 1993)'
_computing_structure_solution 'SHELXS-86 (Sheldrick, 1990)'
_diffrn_ambient_temperature 223(2)
_diffrn_measurement_device 'three-circle diffractometer'
_diffrn_measurement_method 'Siemens SMART CCD diffractometer'
_diffrn_radiation_monochromator graphite
_diffrn_radiation_source 'fine-focus sealed tube'
_diffrn_radiation_type MoK\a
_diffrn_radiation_wavelength 0.71073
_diffrn_reflns_av_R_equivalents 0.0253
_diffrn_reflns_av_sigmaI/netI 0.0289
_diffrn_reflns_limit_h_max 43
_diffrn_reflns_limit_h_min -35
_diffrn_reflns_limit_k_max 15
_diffrn_reflns_limit_k_min -14
_diffrn_reflns_limit_l_max 28
_diffrn_reflns_limit_l_min -28
_diffrn_reflns_number 26280
_diffrn_reflns_theta_max 23.29
_diffrn_reflns_theta_min 1.57
_diffrn_standards_interval_count none
_exptl_absorpt_coefficient_mu 2.480
_exptl_absorpt_correction_type 'Sadabs(Sheldrick, 1997)'
_exptl_crystal_colour blue
_exptl_crystal_density_diffrn 1.766
_exptl_crystal_density_method 'not measured'
_exptl_crystal_description polyhedron
_exptl_crystal_F_000 6225
_exptl_crystal_size_max 0.16
_exptl_crystal_size_mid 0.13
_exptl_crystal_size_min 0.12
_refine_diff_density_max 1.767
_refine_diff_density_min -0.628
_refine_diff_density_rms 0.172
_refine_ls_extinction_method none
_refine_ls_goodness_of_fit_all 1.063
_refine_ls_goodness_of_fit_obs 1.095
_refine_ls_matrix_type full
_refine_ls_number_parameters 710
_refine_ls_number_reflns 8600
_refine_ls_number_restraints 0
_refine_ls_restrained_S_all 1.063
_refine_ls_restrained_S_obs 1.095
_refine_ls_R_factor_all 0.0595
_refine_ls_R_factor_obs 0.0522
_refine_ls_shift/esd_max 0.040
_refine_ls_shift/esd_mean 0.002
_refine_ls_structure_factor_coef Fsqd
_refine_ls_weighting_details 'w=1/[\s^2^(Fo^2^)+(0.0890P)^2^+156.2015P] where P=(Fo^2^+2Fc^2^)/3'
_refine_ls_weighting_scheme calc
_refine_ls_wR_factor_all 0.1550
_refine_ls_wR_factor_obs 0.1493
_reflns_number_observed 7596
_reflns_number_total 8600
_reflns_observed_criterion >2sigma(I)
_cod_data_source_file ic000435n_3.cif
_cod_data_source_block 3
_cod_depositor_comments
;
The following automatic conversions were performed:

'_refine_ls_weighting_scheme' value 'calc
w=1/[\s^2^(Fo^2^)+(0.0890P)^2^+156.2015P] where P=(Fo^2^+2Fc^2^)/3'
was changed to 'calc'. New tag '_refine_ls_weighting_details' was
created. The value of the new tag was set to
'w=1/[\s^2^(Fo^2^)+(0.0890P)^2^+156.2015P] where P=(Fo^2^+2Fc^2^)/3'.

Automatic conversion script
Id: cif_fix_values 3143 2015-03-26 13:38:13Z robertas 
;
_cod_original_cell_volume 12017.5(11)
_cod_original_sg_symbol_H-M 'C 2/c'
_cod_database_code 4321368

loop_
_symmetry_equiv_pos_as_xyz
'x, y, z'
'-x, y, -z+1/2'
'x+1/2, y+1/2, z'
'-x+1/2, y+1/2, -z+1/2'
'-x, -y, -z'
'x, -y, z-1/2'
'-x+1/2, -y+1/2, -z'
'x+1/2, -y+1/2, z-1/2'

loop_
_atom_site_aniso_label
_atom_site_aniso_U_11
_atom_site_aniso_U_22
_atom_site_aniso_U_33
_atom_site_aniso_U_23
_atom_site_aniso_U_13
_atom_site_aniso_U_12
Sr1 0.0290(4) 0.0141(3) 0.0223(3) -0.0003(2) 0.0154(3) -0.0034(3)
Sr2 0.0146(4) 0.0233(5) 0.0285(5) 0.000 0.0069(4) 0.000
V1 0.0197(6) 0.0142(5) 0.0147(5) -0.0006(4) 0.0103(5) -0.0007(4)
V2 0.0195(6) 0.0123(5) 0.0161(5) -0.0005(4) 0.0081(5) -0.0002(4)
V3 0.0190(6) 0.0143(5) 0.0146(5) 0.0001(4) 0.0088(5) -0.0016(4)
V4 0.0171(5) 0.0102(5) 0.0186(6) -0.0002(4) 0.0103(5) -0.0001(4)
V5 0.0198(6) 0.0129(5) 0.0207(6) 0.0003(4) 0.0106(5) 0.0000(4)
V6 0.0206(6) 0.0137(5) 0.0153(5) -0.0003(4) 0.0083(5) -0.0005(4)
P1 0.0198(9) 0.0110(8) 0.0176(8) -0.0008(6) 0.0090(7) 0.0006(6)
P2 0.0200(8) 0.0137(8) 0.0176(8) -0.0004(6) 0.0112(7) -0.0027(7)
P3 0.0175(8) 0.0095(8) 0.0170(8) -0.0006(6) 0.0079(7) -0.0006(6)
P4 0.0227(9) 0.0198(9) 0.0178(8) -0.0025(7) 0.0127(7) -0.0054(7)
P5 0.0235(9) 0.0168(8) 0.0145(8) 0.0031(6) 0.0112(7) 0.0024(7)
P6 0.0153(8) 0.0122(8) 0.0156(8) 0.0008(6) 0.0070(7) 0.0000(6)
O1 0.027(3) 0.022(2) 0.022(2) 0.005(2) 0.014(2) 0.001(2)
O2 0.020(2) 0.014(2) 0.016(2) 0.000(2) 0.010(2) -0.004(2)
O3 0.024(2) 0.023(2) 0.022(2) 0.005(2) 0.012(2) -0.001(2)
O4 0.019(2) 0.015(2) 0.014(2) 0.002(2) 0.010(2) -0.001(2)
O5 0.033(3) 0.022(2) 0.024(2) -0.007(2) 0.018(2) -0.001(2)
O6 0.018(2) 0.013(2) 0.015(2) -0.001(2) 0.008(2) -0.002(2)
O7 0.024(2) 0.015(2) 0.015(2) -0.002(2) 0.010(2) -0.002(2)
O8 0.022(2) 0.022(2) 0.029(3) -0.002(2) 0.012(2) 0.000(2)
O9 0.025(2) 0.018(2) 0.019(2) -0.002(2) 0.013(2) -0.005(2)
O10 0.027(3) 0.019(2) 0.021(2) -0.005(2) 0.014(2) -0.006(2)
O11 0.021(2) 0.017(2) 0.025(2) 0.005(2) 0.009(2) -0.003(2)
O12 0.020(2) 0.014(2) 0.019(2) 0.003(2) 0.008(2) 0.000(2)
O13 0.030(3) 0.025(3) 0.022(2) -0.003(2) 0.015(2) -0.003(2)
O14 0.044(3) 0.013(2) 0.032(3) 0.006(2) 0.028(2) 0.006(2)
O15 0.019(2) 0.011(2) 0.018(2) 0.000(2) 0.011(2) 0.000(2)
O16 0.026(2) 0.016(2) 0.027(2) 0.005(2) 0.018(2) 0.004(2)
O17 0.021(2) 0.012(2) 0.019(2) 0.001(2) 0.012(2) 0.001(2)
O18 0.022(2) 0.018(2) 0.031(3) -0.004(2) 0.010(2) -0.004(2)
O19 0.028(2) 0.015(2) 0.022(2) 0.008(2) 0.015(2) 0.007(2)
O20 0.035(3) 0.019(2) 0.030(3) 0.006(2) 0.022(2) 0.003(2)
O21 0.024(3) 0.028(3) 0.029(3) -0.004(2) 0.008(2) -0.002(2)
O22 0.037(3) 0.019(2) 0.018(2) -0.003(2) 0.012(2) -0.010(2)
O23 0.047(3) 0.022(3) 0.024(3) -0.007(2) 0.022(2) -0.013(2)
O24 0.033(3) 0.034(3) 0.033(3) 0.009(2) 0.016(2) 0.009(2)
O25 0.035(3) 0.015(2) 0.033(3) 0.003(2) 0.018(2) 0.005(2)
O26 0.023(2) 0.015(2) 0.022(2) 0.000(2) 0.014(2) 0.003(2)
O27 0.030(3) 0.028(3) 0.035(3) 0.007(2) 0.020(2) -0.005(2)
O28 0.022(2) 0.012(2) 0.016(2) -0.001(2) 0.010(2) 0.000(2)
O29 0.030(3) 0.037(3) 0.028(3) 0.001(2) 0.020(2) -0.004(2)
O30 0.022(2) 0.020(2) 0.020(2) 0.000(2) 0.015(2) 0.000(2)
O31 0.024(2) 0.018(2) 0.013(2) 0.000(2) 0.010(2) 0.000(2)
O32 0.035(3) 0.031(3) 0.019(2) 0.006(2) 0.015(2) 0.002(2)
O33 0.014(2) 0.013(2) 0.013(2) 0.000(2) 0.006(2) -0.002(2)
O34 0.023(2) 0.022(2) 0.021(2) 0.006(2) 0.007(2) 0.002(2)
O35 0.016(2) 0.019(2) 0.018(2) 0.000(2) 0.009(2) -0.001(2)
O36 0.030(3) 0.017(2) 0.029(3) 0.001(2) 0.016(2) -0.002(2)
O37 0.027(2) 0.010(2) 0.029(3) -0.001(2) 0.013(2) -0.003(2)
O38 0.077(4) 0.047(4) 0.063(4) -0.016(3) 0.060(4) -0.022(3)
O39 0.086(5) 0.032(3) 0.092(5) -0.015(3) 0.075(4) -0.015(3)
O40 0.063(4) 0.045(4) 0.042(4) 0.005(3) 0.008(3) 0.000(3)
B1 0.020(4) 0.017(4) 0.013(3) -0.003(3) 0.010(3) -0.003(3)
B2 0.019(4) 0.017(4) 0.017(4) -0.001(3) 0.008(3) -0.002(3)
B3 0.016(4) 0.015(4) 0.017(4) 0.001(3) 0.010(3) -0.001(3)
N11 0.041(4) 0.024(3) 0.031(3) -0.004(3) 0.018(3) -0.003(3)
N12 0.054(4) 0.027(3) 0.030(3) -0.001(3) 0.024(3) 0.002(3)
C11 0.044(5) 0.024(4) 0.035(4) 0.000(3) 0.022(4) 0.000(3)
C12 0.054(5) 0.042(5) 0.046(5) 0.011(4) 0.030(5) 0.017(4)
C13 0.051(5) 0.030(4) 0.051(5) 0.005(4) 0.028(4) 0.001(4)
C14 0.052(5) 0.035(5) 0.037(5) 0.006(4) 0.023(4) -0.001(4)

loop_
_atom_site_label
_atom_site_type_symbol
_atom_site_fract_x
_atom_site_fract_y
_atom_site_fract_z
_atom_site_U_iso_or_equiv
_atom_site_thermal_displace_type
_atom_site_occupancy
_atom_site_calc_flag
_atom_site_refinement_flags
_atom_site_disorder_group
Sr1 Sr 0.16510(2) 0.59845(4) 0.33372(3) 0.0208(2) Uani 1 d . .
Sr2 Sr 0.5000 0.24538(6) 0.7500 0.0242(2) Uani 1 d S .
V1 V 0.22970(3) 0.45162(7) 0.67357(5) 0.0155(2) Uani 1 d . .
V2 V 0.11826(3) 0.45629(7) 0.40286(5) 0.0165(3) Uani 1 d . .
V3 V 0.24365(3) 0.53615(7) 0.57587(5) 0.0159(3) Uani 1 d . .
V4 V 0.33832(3) 0.27714(7) 0.68680(5) 0.0148(2) Uani 1 d . .
V5 V 0.37710(3) 0.44684(7) 0.66518(5) 0.0177(3) Uani 1 d . .
V6 V 0.14250(3) 0.28604(7) 0.48876(5) 0.0170(3) Uani 1 d . .
P1 P 0.16025(5) 0.63838(11) 0.48020(7) 0.0165(4) Uani 1 d . .
P2 P 0.08155(5) 0.12229(11) 0.40473(7) 0.0164(4) Uani 1 d . .
P3 P 0.32879(5) 0.63053(11) 0.65103(7) 0.0152(3) Uani 1 d . .
P4 P 0.14321(5) 0.36797(12) 0.60704(7) 0.0191(4) Uani 1 d . .
P5 P 0.31048(5) 0.35814(12) 0.77559(7) 0.0177(4) Uani 1 d . .
P6 P 0.40470(5) 0.11291(11) 0.72930(7) 0.0148(3) Uani 1 d . .
O1 O 0.26458(13) 0.3569(3) 0.7353(2) 0.0232(10) Uani 1 d . .
O2 O 0.20085(12) 0.4870(3) 0.5862(2) 0.0164(9) Uani 1 d . .
O3 O 0.18731(13) 0.3624(3) 0.6590(2) 0.0231(10) Uani 1 d . .
O4 O 0.27277(12) 0.4843(3) 0.6595(2) 0.0156(9) Uani 1 d . .
O5 O 0.22466(14) 0.5368(3) 0.7113(2) 0.0246(10) Uani 1 d . .
O6 O 0.11905(12) 0.3167(3) 0.4008(2) 0.0158(9) Uani 1 d . .
O7 O 0.14695(13) 0.4252(3) 0.4908(2) 0.0180(9) Uani 1 d . .
O8 O 0.07449(13) 0.4856(3) 0.3860(2) 0.0254(10) Uani 1 d . .
O9 O 0.14610(13) 0.5816(3) 0.4202(2) 0.0199(10) Uani 1 d . .
O10 O 0.11546(13) 0.4621(3) 0.3223(2) 0.0219(10) Uani 1 d . .
O11 O 0.20622(13) 0.6367(3) 0.5192(2) 0.0223(10) Uani 1 d . .
O12 O 0.28396(12) 0.6375(3) 0.6009(2) 0.0189(9) Uani 1 d . .
O13 O 0.25036(14) 0.4662(3) 0.5320(2) 0.0249(10) Uani 1 d . .
O14 O 0.32743(15) 0.2799(3) 0.7538(2) 0.0260(11) Uani 1 d . .
O15 O 0.37584(12) 0.3076(3) 0.6608(2) 0.0154(9) Uani 1 d . .
O16 O 0.37276(13) 0.1686(3) 0.7339(2) 0.0209(10) Uani 1 d . .
O17 O 0.33536(12) 0.4156(3) 0.6824(2) 0.0165(9) Uani 1 d . .
O18 O 0.29926(13) 0.2321(3) 0.6281(2) 0.0256(10) Uani 1 d . .
O19 O 0.34901(13) 0.5654(3) 0.6264(2) 0.0200(10) Uani 1 d . .
O20 O 0.39244(14) 0.4503(3) 0.6029(2) 0.0255(11) Uani 1 d . .
O21 O 0.41566(14) 0.4773(3) 0.7295(2) 0.0298(11) Uani 1 d . .
O22 O 0.10623(14) 0.1764(3) 0.4655(2) 0.0253(10) Uani 1 d . .
O23 O 0.13439(15) 0.2904(3) 0.5593(2) 0.0293(11) Uani 1 d . .
O24 O 0.18592(15) 0.2448(4) 0.5143(2) 0.0337(12) Uani 1 d . .
O25 O 0.14461(14) 0.7379(3) 0.4674(2) 0.0274(11) Uani 1 d . .
O26 O 0.14482(13) 0.5874(3) 0.5184(2) 0.0189(9) Uani 1 d . .
O27 O 0.04555(14) 0.0781(3) 0.3999(2) 0.0297(11) Uani 1 d . .
O28 O 0.33237(12) 0.5791(3) 0.7087(2) 0.0165(9) Uani 1 d . .
O29 O 0.11615(14) 0.3606(3) 0.6322(2) 0.0292(11) Uani 1 d . .
O30 O 0.13675(13) 0.4670(3) 0.5749(2) 0.0190(9) Uani 1 d . .
O31 O 0.32436(13) 0.4569(3) 0.7652(2) 0.0184(9) Uani 1 d . .
O32 O 0.32510(14) 0.3455(3) 0.8430(2) 0.0277(11) Uani 1 d . .
O33 O 0.42657(12) 0.1852(3) 0.7093(2) 0.0142(9) Uani 1 d . .
O34 O 0.43403(13) 0.0680(3) 0.7895(2) 0.0238(10) Uani 1 d . .
O35 O 0.43276(12) 0.3028(3) 0.6496(2) 0.0173(9) Uani 1 d . .
O36 O 0.22918(14) 0.6713(3) 0.4342(2) 0.0252(10) Uani 1 d . .
O37 O 0.15195(13) 0.7742(3) 0.3308(2) 0.0225(10) Uani 1 d . .
O38 O 0.2056(2) 0.6649(4) 0.2906(3) 0.052(2) Uani 1 d . .
O39 O 0.1753(2) 0.4737(4) 0.2671(3) 0.057(2) Uani 1 d . .
O40 O 0.1009(2) 0.6176(4) 0.2269(3) 0.059(2) Uani 1 d . .
O41A O 0.1917(3) 0.4486(7) 0.4105(4) 0.032(2) Uiso 0.55 d P .
O41A O 0.2053(4) 0.4607(8) 0.4033(5) 0.030(3) Uiso 0.45 d P .
O42A O 0.4960(6) 0.0783(14) 0.7077(9) 0.046(5) Uiso 0.30 d P .
O42B O 0.4918(3) 0.1352(6) 0.6635(4) 0.053(2) Uiso 0.70 d P .
O43A O 0.4765(3) 0.3506(6) 0.8070(4) 0.055(2) Uiso 0.70 d P .
O43B O 0.4910(6) 0.4137(15) 0.7791(10) 0.056(5) Uiso 0.30 d P .
B1 B 0.3155(2) 0.4819(5) 0.7026(3) 0.0164(15) Uani 1 d . .
B2 B 0.1580(2) 0.4894(5) 0.5422(3) 0.018(2) Uani 1 d . .
B3 B 0.4018(2) 0.2454(5) 0.6527(3) 0.0158(15) Uani 1 d . .
N11 N 0.2245(2) 0.8182(4) 0.2109(3) 0.0323(14) Uani 1 d . .
H11A H 0.2391(13) 0.8579(23) 0.2426(8) 0.048 Uiso 1 calc R .
H11B H 0.2338(15) 0.7586(14) 0.2220(15) 0.048 Uiso 1 calc R .
H11C H 0.1990(3) 0.8203(36) 0.2009(8) 0.048 Uiso 1 calc R .
N12 N 0.1891(2) 1.1021(4) 0.0016(3) 0.036(2) Uani 1 d . .
H12A H 0.1764(13) 1.1583(17) -0.0096(20) 0.054 Uiso 1 calc R .
H12B H 0.1819(15) 1.0670(18) -0.0323(12) 0.054 Uiso 1 calc R .
H12C H 0.2155(3) 1.1120(34) 0.0220(9) 0.054 Uiso 1 calc R .
C11 C 0.2272(2) 0.8476(5) 0.1562(3) 0.033(2) Uani 1 d . .
H11D H 0.2548(2) 0.8641(5) 0.1698(3) 0.040 Uiso 1 calc R .
H11E H 0.2192(2) 0.7946(5) 0.1271(3) 0.040 Uiso 1 calc R .
C12 C 0.2009(3) 0.9311(6) 0.1247(4) 0.045(2) Uani 1 d . .
H12D H 0.2060(3) 0.9798(6) 0.1555(4) 0.054 Uiso 1 calc R .
H12E H 0.1731(3) 0.9113(6) 0.1055(4) 0.054 Uiso 1 calc R .
C13 C 0.2075(3) 0.9732(6) 0.0759(4) 0.043(2) Uani 1 d . .
H13A H 0.2347(3) 0.9977(6) 0.0954(4) 0.052 Uiso 1 calc R .
H13B H 0.2045(3) 0.9234(6) 0.0467(4) 0.052 Uiso 1 calc R .
C14 C 0.1787(3) 1.0521(6) 0.0414(4) 0.041(2) Uani 1 d . .
H14A H 0.1518(3) 1.0258(6) 0.0164(4) 0.049 Uiso 1 calc R .
H14B H 0.1786(3) 1.0968(6) 0.0710(4) 0.049 Uiso 1 calc R .
N21 N 0.0774(7) 0.7865(16) 0.3313(14) 0.119(11) Uiso 0.66(5) d P .
N22 N 0.0696(6) 0.7800(14) 0.2885(11) 0.058(9) Uiso 0.44(4) d P .
N23 N 0.0831(8) 0.8559(19) 0.3937(12) 0.090(12) Uiso 0.42(3) d P .
C21 C 0.0104(13) 0.9182(32) 0.2916(20) 0.076(18) Uiso 0.27(4) d P .
C22 C 0.0363(5) 0.8891(12) 0.3732(8) 0.077(7) Uiso 0.75(4) d P .
C23 C 0.0567(5) 0.6893(12) 0.3107(7) 0.079(7) Uiso 0.79(4) d P .
C24 C 0.0118(6) 0.6837(15) 0.2821(9) 0.111(9) Uiso 0.77(4) d P .
N N 0.2500 0.7500 0.0000 0.047(3) Uiso 1 d S .
OW1 O 0.2257(2) 0.2624(4) 0.1411(3) 0.052(2) Uiso 1 d . .
OW2 O 0.1427(2) 0.8263(4) 0.1812(3) 0.0460(14) Uiso 1 d . .
OW3 O 0.0927(4) 0.8971(9) 0.0595(6) 0.045(3) Uiso 0.50 d P .
OW4 O 0.0785(3) 0.4515(8) 0.1139(5) 0.041(3) Uiso 0.50 d P .
OW5 O 0.0794(5) 0.2193(12) -0.0238(8) 0.079(4) Uiso 0.50 d P .
OW6 O 0.1008(5) 0.0855(11) 0.0775(7) 0.052(4) Uiso 0.40 d P .
OW7 O 0.1389(6) 0.3444(14) 0.1302(9) 0.075(5) Uiso 0.40 d P .
OW8 O 0.1194(6) 0.3058(14) 0.0905(9) 0.075(5) Uiso 0.40 d P .
OW9 O 0.0399(11) 0.7205(25) 0.0744(18) 0.107(11) Uiso 0.30 d P .
OW10 O 0.0456(6) 0.8507(15) 0.1789(10) 0.084(6) Uiso 0.40 d P .
OW11 O 0.0355(4) 0.3112(10) 0.0265(7) 0.047(4) Uiso 0.40 d P .
OW12 O 0.0711(7) 0.2158(16) 0.1373(10) 0.061(6) Uiso 0.30 d P .
OW13 O 0.0522(9) 0.4790(22) -0.0183(14) 0.097(9) Uiso 0.30 d P .
OW14 O 0.0801(6) 0.8598(15) 0.0486(9) 0.038(5) Uiso 0.30 d P .
OW15 O 0.0299(10) 0.7024(24) -0.0381(15) 0.104(10) Uiso 0.30 d P .
OW16 O 0.0821(9) 0.9977(22) 0.1572(14) 0.092(8) Uiso 0.30 d P .
OW17 O 0.0866(8) 0.3722(20) 0.0474(13) 0.082(8) Uiso 0.30 d P .
OW18 O 0.0501(14) 0.7238(33) 0.1186(23) 0.146(15) Uiso 0.30 d P .
OW19 O 0.0001(17) 0.8662(38) 0.0000(26) 0.115(16) Uiso 0.20 d P .
OW20 O 0.0484(14) 0.0520(34) -0.0189(22) 0.098(14) Uiso 0.20 d P .
OW21 O 0.0927(11) 0.2440(26) 0.0179(19) 0.115(11) Uiso 0.30 d P .

loop_
_atom_type_symbol
_atom_type_description
_atom_type_scat_dispersion_real
_atom_type_scat_dispersion_imag
_atom_type_scat_source
B B 0.0013 0.0007 'International Tables Vol C Tables 4.2.6.8 and 6.1.1.4'
O O 0.0106 0.0060 'International Tables Vol C Tables 4.2.6.8 and 6.1.1.4'
P P 0.1023 0.0942 'International Tables Vol C Tables 4.2.6.8 and 6.1.1.4'
V V 0.3005 0.5294 'International Tables Vol C Tables 4.2.6.8 and 6.1.1.4'
Sr Sr -1.5307 3.2498 'International Tables Vol C Tables 4.2.6.8 and 6.1.1.4'
N N 0.0061 0.0033 'International Tables Vol C Tables 4.2.6.8 and 6.1.1.4'
C C 0.0033 0.0016 'International Tables Vol C Tables 4.2.6.8 and 6.1.1.4'
H H 0.0000 0.0000 'International Tables Vol C Tables 4.2.6.8 and 6.1.1.4'

loop_
_geom_angle_atom_site_label_1
_geom_angle_atom_site_label_2
_geom_angle_atom_site_label_3
_geom_angle
_geom_angle_site_symmetry_1
_geom_angle_site_symmetry_3
_geom_angle_publ_flag
O37 Sr1 O38 77.9(2) . . ?
O37 Sr1 O41A 144.4(3) . . ?
O38 Sr1 O41A 106.0(3) . . ?
O37 Sr1 O40 78.0(2) . . ?
O38 Sr1 O40 90.1(2) . . ?
O41A Sr1 O40 136.3(3) . . ?
O37 Sr1 O39 137.8(2) . . ?
O38 Sr1 O39 68.1(2) . . ?
O41A Sr1 O39 71.6(3) . . ?
O40 Sr1 O39 77.7(2) . . ?
O37 Sr1 O10 125.51(14) . . ?
O38 Sr1 O10 144.6(2) . . ?
O41A Sr1 O10 71.4(3) . . ?
O40 Sr1 O10 72.3(2) . . ?
O39 Sr1 O10 78.0(2) . . ?
O37 Sr1 O9 88.34(14) . . ?
O38 Sr1 O9 153.4(2) . . ?
O41A Sr1 O9 72.6(3) . . ?
O40 Sr1 O9 109.3(2) . . ?
O39 Sr1 O9 132.4(2) . . ?
O10 Sr1 O9 61.28(13) . . ?
O37 Sr1 O41A 142.1(2) . . ?
O38 Sr1 O41A 120.4(3) . . ?
O41A Sr1 O41A 14.4(3) . . ?
O40 Sr1 O41A 129.9(3) . . ?
O39 Sr1 O41A 78.8(3) . . ?
O10 Sr1 O41A 59.8(2) . . ?
O9 Sr1 O41A 60.4(2) . . ?
O37 Sr1 O36 74.35(14) . . ?
O38 Sr1 O36 77.1(2) . . ?
O41A Sr1 O36 72.3(3) . . ?
O40 Sr1 O36 151.4(2) . . ?
O39 Sr1 O36 119.1(2) . . ?
O10 Sr1 O36 131.09(13) . . ?
O9 Sr1 O36 77.39(13) . . ?
O41A Sr1 O36 78.1(2) . . ?
O37 Sr1 V2 113.47(11) . . ?
O38 Sr1 V2 168.18(15) . . ?
O41A Sr1 V2 62.9(3) . . ?
O40 Sr1 V2 95.5(2) . . ?
O39 Sr1 V2 102.84(12) . . ?
O10 Sr1 V2 30.94(9) . . ?
O9 Sr1 V2 31.39(9) . . ?
O41A Sr1 V2 48.6(2) . . ?
O36 Sr1 V2 102.16(10) . . ?
O43A Sr2 O43A 109.0(4) 2_656 . ?
O43A Sr2 O42A 105.1(5) 2_656 . ?
O43A Sr2 O42A 144.0(5) . . ?
O43A Sr2 O42A 144.0(5) 2_656 2_656 ?
O43A Sr2 O42A 105.1(5) . 2_656 ?
O42A Sr2 O42A 45.9(9) . 2_656 ?
O43A Sr2 O43B 32.4(5) 2_656 2_656 ?
O43A Sr2 O43B 76.7(5) . 2_656 ?
O42A Sr2 O43B 136.0(6) . 2_656 ?
O42A Sr2 O43B 170.1(7) 2_656 2_656 ?
O43A Sr2 O43B 76.7(5) 2_656 . ?
O43A Sr2 O43B 32.4(5) . . ?
O42A Sr2 O43B 170.1(7) . . ?
O42A Sr2 O43B 136.0(6) 2_656 . ?
O43B Sr2 O43B 44.4(10) 2_656 . ?
O43A Sr2 O42B 77.9(3) 2_656 . ?
O43A Sr2 O42B 155.8(3) . . ?
O42A Sr2 O42B 29.8(5) . . ?
O42A Sr2 O42B 75.7(5) 2_656 . ?
O43B Sr2 O42B 106.8(5) 2_656 . ?
O43B Sr2 O42B 146.2(5) . . ?
O43A Sr2 O42B 155.8(3) 2_656 2_656 ?
O43A Sr2 O42B 77.9(3) . 2_656 ?
O42A Sr2 O42B 75.7(5) . 2_656 ?
O42A Sr2 O42B 29.8(5) 2_656 2_656 ?
O43B Sr2 O42B 146.2(5) 2_656 2_656 ?
O43B Sr2 O42B 106.8(5) . 2_656 ?
O42B Sr2 O42B 105.6(4) . 2_656 ?
O43A Sr2 O33 127.3(2) 2_656 . ?
O43A Sr2 O33 76.4(2) . . ?
O42A Sr2 O33 74.0(4) . . ?
O42A Sr2 O33 71.7(4) 2_656 . ?
O43B Sr2 O33 118.0(5) 2_656 . ?
O43B Sr2 O33 97.0(5) . . ?
O42B Sr2 O33 81.1(2) . . ?
O42B Sr2 O33 76.5(2) 2_656 . ?
O43A Sr2 O33 76.4(2) 2_656 2_656 ?
O43A Sr2 O33 127.3(2) . 2_656 ?
O42A Sr2 O33 71.7(4) . 2_656 ?
O42A Sr2 O33 74.0(4) 2_656 2_656 ?
O43B Sr2 O33 97.0(5) 2_656 2_656 ?
O43B Sr2 O33 118.0(5) . 2_656 ?
O42B Sr2 O33 76.5(2) . 2_656 ?
O42B Sr2 O33 81.1(2) 2_656 2_656 ?
O33 Sr2 O33 142.7(2) . 2_656 ?
O43A Sr2 O35 83.8(2) 2_656 2_656 ?
O43A Sr2 O35 75.9(2) . 2_656 ?
O42A Sr2 O35 119.5(4) . 2_656 ?
O42A Sr2 O35 93.7(4) 2_656 2_656 ?
O43B Sr2 O35 77.1(5) 2_656 2_656 ?
O43B Sr2 O35 70.3(5) . 2_656 ?
O42B Sr2 O35 128.3(2) . 2_656 ?
O42B Sr2 O35 75.3(2) 2_656 2_656 ?
O33 Sr2 O35 143.84(12) . 2_656 ?
O33 Sr2 O35 52.13(12) 2_656 2_656 ?
O43A Sr2 O35 75.9(2) 2_656 . ?
O43A Sr2 O35 83.8(2) . . ?
O42A Sr2 O35 93.7(4) . . ?
O42A Sr2 O35 119.5(4) 2_656 . ?
O43B Sr2 O35 70.3(5) 2_656 . ?
O43B Sr2 O35 77.1(5) . . ?
O42B Sr2 O35 75.3(2) . . ?
O42B Sr2 O35 128.3(2) 2_656 . ?
O33 Sr2 O35 52.13(12) . . ?
O33 Sr2 O35 143.84(12) 2_656 . ?
O35 Sr2 O35 144.8(2) 2_656 . ?
O5 V1 O2 107.7(2) . . ?
O5 V1 O4 108.5(2) . . ?
O2 V1 O4 77.5(2) . . ?
O5 V1 O3 103.6(2) . . ?
O2 V1 O3 90.7(2) . . ?
O4 V1 O3 147.8(2) . . ?
O5 V1 O1 106.5(2) . . ?
O2 V1 O1 145.7(2) . . ?
O4 V1 O1 89.5(2) . . ?
O3 V1 O1 83.7(2) . . ?
O5 V1 V3 108.7(2) . . ?
O2 V1 V3 39.06(12) . . ?
O4 V1 V3 38.90(12) . . ?
O3 V1 V3 126.27(13) . . ?
O1 V1 V3 124.43(13) . . ?
O8 V2 O7 105.5(2) . . ?
O8 V2 O6 106.3(2) . . ?
O7 V2 O6 78.4(2) . . ?
O8 V2 O10 103.7(2) . . ?
O7 V2 O10 150.6(2) . . ?
O6 V2 O10 90.4(2) . . ?
O8 V2 O9 102.8(2) . . ?
O7 V2 O9 91.2(2) . . ?
O6 V2 O9 150.7(2) . . ?
O10 V2 O9 85.5(2) . . ?
O8 V2 V6 106.8(2) . . ?
O7 V2 V6 39.28(12) . . ?
O6 V2 V6 39.42(12) . . ?
O10 V2 V6 126.66(13) . . ?
O9 V2 V6 127.25(13) . . ?
O8 V2 Sr1 117.7(2) . . ?
O7 V2 Sr1 121.56(13) . . ?
O6 V2 Sr1 120.46(12) . . ?
O10 V2 Sr1 43.21(12) . . ?
O9 V2 Sr1 43.98(12) . . ?
V6 V2 Sr1 135.55(4) . . ?
O13 V3 O4 107.9(2) . . ?
O13 V3 O2 109.7(2) . . ?
O4 V3 O2 77.5(2) . . ?
O13 V3 O12 105.8(2) . . ?
O4 V3 O12 90.0(2) . . ?
O2 V3 O12 144.5(2) . . ?
O13 V3 O11 105.1(2) . . ?
O4 V3 O11 146.9(2) . . ?
O2 V3 O11 89.0(2) . . ?
O12 V3 O11 83.6(2) . . ?
O13 V3 V1 119.1(2) . . ?
O4 V3 V1 39.02(12) . . ?
O2 V3 V1 39.01(12) . . ?
O12 V3 V1 118.35(13) . . ?
O11 V3 V1 118.81(13) . . ?
O18 V4 O15 107.5(2) . . ?
O18 V4 O17 109.9(2) . . ?
O15 V4 O17 78.2(2) . . ?
O18 V4 O14 106.0(2) . . ?
O15 V4 O14 146.5(2) . . ?
O17 V4 O14 89.8(2) . . ?
O18 V4 O16 106.2(2) . . ?
O15 V4 O16 88.4(2) . . ?
O17 V4 O16 143.8(2) . . ?
O14 V4 O16 83.2(2) . . ?
O18 V4 V5 118.1(2) . . ?
O15 V4 V5 39.34(12) . . ?
O17 V4 V5 39.11(12) . . ?
O14 V4 V5 119.91(14) . . ?
O16 V4 V5 117.80(13) . . ?
O21 V5 O17 107.1(2) . . ?
O21 V5 O20 106.6(2) . . ?
O17 V5 O20 146.1(2) . . ?
O21 V5 O19 105.7(2) . . ?
O17 V5 O19 89.0(2) . . ?
O20 V5 O19 84.6(2) . . ?
O21 V5 O15 107.9(2) . . ?
O17 V5 O15 77.8(2) . . ?
O20 V5 O15 89.3(2) . . ?
O19 V5 O15 146.2(2) . . ?
O21 V5 V4 109.1(2) . . ?
O17 V5 V4 39.04(12) . . ?
O20 V5 V4 123.93(14) . . ?
O19 V5 V4 123.75(14) . . ?
O15 V5 V4 39.03(12) . . ?
O24 V6 O7 106.9(2) . . ?
O24 V6 O6 108.3(2) . . ?
O7 V6 O6 78.1(2) . . ?
O24 V6 O23 106.8(2) . . ?
O7 V6 O23 90.0(2) . . ?
O6 V6 O23 144.9(2) . . ?
O24 V6 O22 107.1(2) . . ?
O7 V6 O22 145.9(2) . . ?
O6 V6 O22 89.6(2) . . ?
O23 V6 O22 82.1(2) . . ?
O24 V6 V2 116.8(2) . . ?
O7 V6 V2 39.00(12) . . ?
O6 V6 V2 39.41(12) . . ?
O23 V6 V2 119.04(15) . . ?
O22 V6 V2 119.60(14) . . ?
O25 P1 O9 112.0(3) . . ?
O25 P1 O11 111.4(3) . . ?
O9 P1 O11 109.0(3) . . ?
O25 P1 O26 108.5(3) . . ?
O9 P1 O26 108.3(2) . . ?
O11 P1 O26 107.4(2) . . ?
O27 P2 O20 112.3(3) . 7_556 ?
O27 P2 O22 111.7(3) . . ?
O20 P2 O22 110.1(3) 7_556 . ?
O27 P2 O35 108.1(3) . 7_556 ?
O20 P2 O35 107.1(2) 7_556 7_556 ?
O22 P2 O35 107.2(2) . 7_556 ?
O37 P3 O19 111.9(3) 7_566 . ?
O37 P3 O12 112.1(2) 7_566 . ?
O19 P3 O12 108.2(2) . . ?
O37 P3 O28 110.0(2) 7_566 . ?
O19 P3 O28 106.6(2) . . ?
O12 P3 O28 107.8(2) . . ?
O29 P4 O23 111.5(3) . . ?
O29 P4 O3 111.5(3) . . ?
O23 P4 O3 109.4(3) . . ?
O29 P4 O30 108.8(3) . . ?
O23 P4 O30 108.4(2) . . ?
O3 P4 O30 107.2(2) . . ?
O32 P5 O14 110.1(3) . . ?
O32 P5 O1 112.1(3) . . ?
O14 P5 O1 109.4(3) . . ?
O32 P5 O31 109.5(3) . . ?
O14 P5 O31 108.9(2) . . ?
O1 P5 O31 106.8(2) . . ?
O34 P6 O16 111.6(3) . . ?
O34 P6 O10 111.1(3) . 7_556 ?
O16 P6 O10 109.4(3) . 7_556 ?
O34 P6 O33 109.9(2) . . ?
O16 P6 O33 107.4(2) . . ?
O10 P6 O33 107.3(2) 7_556 . ?
P5 O1 V1 127.6(3) . . ?
B2 O2 V1 129.1(4) . . ?
B2 O2 V3 128.5(4) . . ?
V1 O2 V3 101.9(2) . . ?
P4 O3 V1 126.7(3) . . ?
B1 O4 V3 128.4(4) . . ?
B1 O4 V1 129.2(4) . . ?
V3 O4 V1 102.1(2) . . ?
B3 O6 V2 128.1(4) 7_556 . ?
B3 O6 V6 128.9(4) 7_556 . ?
V2 O6 V6 101.2(2) . . ?
B2 O7 V2 127.5(4) . . ?
B2 O7 V6 128.6(4) . . ?
V2 O7 V6 101.7(2) . . ?
P1 O9 V2 123.4(2) . . ?
P1 O9 Sr1 130.6(2) . . ?
V2 O9 Sr1 104.6(2) . . ?
P6 O10 V2 124.9(3) 7_556 . ?
P6 O10 Sr1 128.0(2) 7_556 . ?
V2 O10 Sr1 105.9(2) . . ?
P1 O11 V3 130.3(3) . . ?
P3 O12 V3 126.8(2) . . ?
P5 O14 V4 131.3(3) . . ?
B3 O15 V4 129.3(4) . . ?
B3 O15 V5 128.1(4) . . ?
V4 O15 V5 101.6(2) . . ?
P6 O16 V4 132.8(3) . . ?
B1 O17 V4 130.0(4) . . ?
B1 O17 V5 126.4(4) . . ?
V4 O17 V5 101.8(2) . . ?
P3 O19 V5 125.4(2) . . ?
P2 O20 V5 126.3(3) 7_556 . ?
P2 O22 V6 132.3(3) . . ?
P4 O23 V6 131.4(3) . . ?
B2 O26 P1 120.9(4) . . ?
B1 O28 P3 120.4(4) . . ?
B2 O30 P4 119.5(4) . . ?
B1 O31 P5 118.8(4) . . ?
B3 O33 P6 118.6(4) . . ?
B3 O33 Sr2 103.0(3) . . ?
P6 O33 Sr2 138.4(2) . . ?
B3 O35 P2 118.1(4) . 7_556 ?
B3 O35 Sr2 102.6(3) . . ?
P2 O35 Sr2 139.2(2) 7_556 . ?
P3 O37 Sr1 144.1(3) 7_566 . ?
O41A O41A Sr1 70.7(14) . . ?
O41A O41A Sr1 94.9(15) . . ?
O42B O42A Sr2 75.5(9) . . ?
O42A O42B Sr2 74.7(9) . . ?
O43B O43A Sr2 74.1(9) . . ?
O43A O43B Sr2 73.5(9) . . ?
O4 B1 O17 111.8(5) . . ?
O4 B1 O31 110.2(5) . . ?
O17 B1 O31 110.5(5) . . ?
O4 B1 O28 109.5(5) . . ?
O17 B1 O28 109.4(5) . . ?
O31 B1 O28 105.2(5) . . ?
O7 B2 O2 110.9(5) . . ?
O7 B2 O30 112.0(5) . . ?
O2 B2 O30 109.3(5) . . ?
O7 B2 O26 109.6(5) . . ?
O2 B2 O26 110.6(5) . . ?
O30 B2 O26 104.2(5) . . ?
O15 B3 O6 113.5(5) . 7_556 ?
O15 B3 O35 109.7(5) . . ?
O6 B3 O35 111.0(5) 7_556 . ?
O15 B3 O33 111.2(5) . . ?
O6 B3 O33 108.7(5) 7_556 . ?
O35 B3 O33 102.2(5) . . ?
O15 B3 Sr2 122.0(4) . . ?
O6 B3 Sr2 124.4(4) 7_556 . ?
O35 B3 Sr2 51.4(3) . . ?
O33 B3 Sr2 50.8(3) . . ?
C12 C11 N11 110.4(6) . . ?
C11 C12 C13 112.3(7) . . ?
C14 C13 C12 111.5(7) . . ?
N12 C14 C13 111.2(7) . . ?
N22 N21 C23 74.5(21) . . ?
N22 N21 N23 150.9(26) . . ?
C23 N21 N23 126.4(19) . . ?
N21 N22 C23 69.5(20) . . ?
C22 N23 N21 105.2(17) . . ?
C22 C21 C21 165.2(24) . 2 ?
N23 C22 C21 106.8(19) . . ?
C24 C23 N21 119.1(16) . . ?
C24 C23 N22 112.3(15) . . ?
N21 C23 N22 36.0(10) . . ?
C24 C24 C23 117.5(24) 2 . ?
OW7 OW8 OW17 107.3(22) . . ?
OW7 OW8 OW21 168.8(24) . . ?
OW17 OW8 OW21 74.5(18) . . ?
OW5 OW21 OW8 171.0(37) . . ?

loop_
_geom_bond_atom_site_label_1
_geom_bond_atom_site_label_2
_geom_bond_distance
_geom_bond_site_symmetry_2
_geom_bond_publ_flag
Sr1 O37 2.524(4) . ?
Sr1 O38 2.534(5) . ?
Sr1 O41A 2.546(11) . ?
Sr1 O40 2.587(6) . ?
Sr1 O39 2.608(6) . ?
Sr1 O10 2.647(4) . ?
Sr1 O9 2.669(4) . ?
Sr1 O41A 2.688(10) . ?
Sr1 O36 2.690(5) . ?
Sr1 V2 3.7196(12) . ?
Sr2 O43A 2.554(9) 2_656 ?
Sr2 O43A 2.554(9) . ?
Sr2 O42A 2.56(2) . ?
Sr2 O42A 2.56(2) 2_656 ?
Sr2 O43B 2.56(2) 2_656 ?
Sr2 O43B 2.56(2) . ?
Sr2 O42B 2.566(9) . ?
Sr2 O42B 2.566(9) 2_656 ?
Sr2 O33 2.654(4) . ?
Sr2 O33 2.654(4) 2_656 ?
Sr2 O35 2.673(4) 2_656 ?
Sr2 O35 2.673(4) . ?
V1 O5 1.609(4) . ?
V1 O2 1.958(4) . ?
V1 O4 1.960(4) . ?
V1 O3 1.965(4) . ?
V1 O1 1.971(4) . ?
V1 V3 3.0435(14) . ?
V2 O8 1.599(5) . ?
V2 O7 1.955(4) . ?
V2 O6 1.968(4) . ?
V2 O10 1.988(4) . ?
V2 O9 2.003(4) . ?
V2 V6 3.0415(15) . ?
V3 O13 1.608(4) . ?
V3 O4 1.955(4) . ?
V3 O2 1.960(4) . ?
V3 O12 1.979(4) . ?
V3 O11 2.011(4) . ?
V4 O18 1.614(5) . ?
V4 O15 1.952(4) . ?
V4 O17 1.954(4) . ?
V4 O14 1.955(4) . ?
V4 O16 1.981(4) . ?
V4 V5 3.0359(14) . ?
V5 O21 1.605(5) . ?
V5 O17 1.957(4) . ?
V5 O20 1.961(4) . ?
V5 O19 1.963(4) . ?
V5 O15 1.965(4) . ?
V6 O24 1.591(5) . ?
V6 O7 1.967(4) . ?
V6 O6 1.969(4) . ?
V6 O23 1.973(5) . ?
V6 O22 1.975(4) . ?
P1 O25 1.498(5) . ?
P1 O9 1.543(4) . ?
P1 O11 1.548(5) . ?
P1 O26 1.560(4) . ?
P2 O27 1.493(5) . ?
P2 O20 1.529(5) 7_556 ?
P2 O22 1.531(5) . ?
P2 O35 1.588(4) 7_556 ?
P3 O37 1.492(4) 7_566 ?
P3 O19 1.542(4) . ?
P3 O12 1.553(4) . ?
P3 O28 1.570(4) . ?
P4 O29 1.502(5) . ?
P4 O23 1.531(5) . ?
P4 O3 1.543(5) . ?
P4 O30 1.569(4) . ?
P5 O32 1.504(5) . ?
P5 O14 1.533(5) . ?
P5 O1 1.547(5) . ?
P5 O31 1.567(4) . ?
P6 O34 1.494(5) . ?
P6 O16 1.537(4) . ?
P6 O10 1.543(4) 7_556 ?
P6 O33 1.577(4) . ?
O2 B2 1.463(8) . ?
O4 B1 1.456(8) . ?
O6 B3 1.457(8) 7_556 ?
O7 B2 1.456(8) . ?
O10 P6 1.543(4) 7_556 ?
O15 B3 1.440(8) . ?
O17 B1 1.468(8) . ?
O20 P2 1.529(5) 7_556 ?
O26 B2 1.488(8) . ?
O28 B1 1.494(8) . ?
O30 B2 1.484(8) . ?
O31 B1 1.481(8) . ?
O33 B3 1.510(8) . ?
O35 B3 1.497(8) . ?
O35 P2 1.588(4) 7_556 ?
O37 P3 1.492(4) 7_566 ?
O41A O41A 0.669(12) . ?
O42A O42B 1.32(2) . ?
O43A O43B 1.43(2) . ?
B3 O6 1.457(8) 7_556 ?
N11 C11 1.503(9) . ?
N12 C14 1.455(10) . ?
C11 C12 1.495(11) . ?
C12 C13 1.512(11) . ?
C13 C14 1.503(11) . ?
N21 N22 0.97(2) . ?
N21 C23 1.54(3) . ?
N21 N23 1.77(4) . ?
N22 C23 1.58(3) . ?
N23 C22 1.70(3) . ?
C21 C22 1.82(5) . ?
C21 C21 1.82(9) 2 ?
C23 C24 1.52(3) . ?
C24 C24 1.39(4) 2 ?
OW3 OW14 0.68(2) . ?
OW5 OW21 0.97(4) . ?
OW7 OW8 1.05(2) . ?
OW8 OW17 1.51(3) . ?
OW8 OW21 1.80(4) . ?
OW9 OW18 0.98(5) . ?
